data_1508644
loop_
_publ_author_name
'Mohanan, Kishor'
'Coquerel, Yoann'
'Rodriguez, Jean'

_publ_section_title
;
 Transition-metal-free \a-arylation of \b-keto amides via an interrupted
 insertion reaction of arynes.
;
_journal_issue 17
_journal_name_full 'Organic letters'
_journal_page_first 4686
_journal_page_last 4689
_journal_paper_doi 10.1021/ol302180v
_journal_volume 14
_journal_year 2012
_chemical_absolute_configuration unk
_chemical_compound_source 'synthesis as described'
_chemical_formula_moiety 'C21 H23 N1 O2'
_chemical_formula_sum 'C21 H23 N O2'
_chemical_formula_weight 321.4
_chemical_name_systematic
;
 ?
;
_space_group_IT_number 19
_symmetry_cell_setting orthorhombic
_symmetry_Int_Tables_number 19
_symmetry_space_group_name_Hall 'P 2ac 2ab'
_symmetry_space_group_name_H-M 'P 21 21 21'
_atom_sites_solution_hydrogens geom
_atom_sites_solution_primary direct
_atom_sites_solution_secondary difmap
_audit_conform_dict_location ftp://ftp.iucr.org/pub/cif_core.dic
_audit_conform_dict_name cif_core.dic
_audit_conform_dict_version 2.4
_audit_creation_date 2012-03-15T10:49:11-00:00
_audit_creation_method 'WinGX routine CIF_UPDATE'
_cell_angle_alpha 90
_cell_angle_beta 90
_cell_angle_gamma 90
_cell_formula_units_Z 4
_cell_length_a 10.7579(3)
_cell_length_b 11.8769(3)
_cell_length_c 13.9733(4)
_cell_measurement_reflns_used 17206
_cell_measurement_temperature 293(2)
_cell_measurement_theta_max 29
_cell_measurement_theta_min 2.25
_cell_measurement_wavelength 0.71073
_cell_volume 1785.38(8)
_computing_molecular_graphics 'Ortep-3 for Windows (Farrugia, 1997)'
_computing_publication_material 'WinGX publication routines (Farrugia, 1999)'
_computing_structure_refinement 'SHELXL-97 (Sheldrick, 2008)'
_diffrn_ambient_temperature 293(2)
_diffrn_measured_fraction_theta_full 0.993
_diffrn_measured_fraction_theta_max 0.993
_diffrn_measurement_device_type KappaCCD
_diffrn_measurement_method 'Omega + Phi scan'
_diffrn_radiation_monochromator graphite
_diffrn_radiation_probe x-ray
_diffrn_radiation_type MoK\a
_diffrn_radiation_wavelength 0.71073
_diffrn_reflns_av_R_equivalents 0.064
_diffrn_reflns_av_unetI/netI 0.0337
_diffrn_reflns_limit_h_max 14
_diffrn_reflns_limit_h_min 0
_diffrn_reflns_limit_k_max 16
_diffrn_reflns_limit_k_min 0
_diffrn_reflns_limit_l_max 19
_diffrn_reflns_limit_l_min 0
_diffrn_reflns_number 17206
_diffrn_reflns_theta_full 29
_diffrn_reflns_theta_max 29
_diffrn_reflns_theta_min 2.25
_diffrn_standards_number 0
_exptl_absorpt_coefficient_mu 0.076
_exptl_absorpt_correction_type none
_exptl_crystal_colour colourless
_exptl_crystal_density_diffrn 1.196
_exptl_crystal_density_method 'not measured'
_exptl_crystal_description prism
_exptl_crystal_F_000 688
_exptl_crystal_size_max 0.4
_exptl_crystal_size_mid 0.4
_exptl_crystal_size_min 0.3
_refine_diff_density_max 0.316
_refine_diff_density_min -0.355
_refine_diff_density_rms 0.11
_refine_ls_abs_structure_details 'Flack H D (1983), Acta Cryst. A39, 876-881'
_refine_ls_abs_structure_Flack 6(3)
_refine_ls_extinction_method none
_refine_ls_goodness_of_fit_ref 1.234
_refine_ls_hydrogen_treatment constr
_refine_ls_matrix_type full
_refine_ls_number_parameters 220
_refine_ls_number_reflns 2661
_refine_ls_number_restraints 0
_refine_ls_restrained_S_all 1.234
_refine_ls_R_factor_all 0.0916
_refine_ls_R_factor_gt 0.059
_refine_ls_shift/su_max 0.000
_refine_ls_shift/su_mean 0
_refine_ls_structure_factor_coef Fsqd
_refine_ls_weighting_details 'calc w=1/[\s^2^(Fo^2^)+(0.0944P)^2^+0.2130P] where P=(Fo^2^+2Fc^2^)/3'
_refine_ls_weighting_scheme calc
_refine_ls_wR_factor_gt 0.152
_refine_ls_wR_factor_ref 0.1918
_reflns_number_gt 1937
_reflns_number_total 2661
_reflns_threshold_expression >2\s(I)
_cod_data_source_file ol302180v_si_003.cif
_cod_data_source_block kmw169
_cod_original_formula_sum 'C21 H23 N1 O2'
_cod_database_code 1508644

loop_
_symmetry_equiv_pos_as_xyz
'x, y, z'
'-x+1/2, -y, z+1/2'
'x+1/2, -y+1/2, -z'
'-x, y+1/2, -z+1/2'

loop_
_atom_site_label
_atom_site_type_symbol
_atom_site_fract_x
_atom_site_fract_y
_atom_site_fract_z
_atom_site_U_iso_or_equiv
_atom_site_adp_type
_atom_site_occupancy
_atom_site_symmetry_multiplicity
_atom_site_calc_flag
_atom_site_refinement_flags
C1 C 1.0017(3) 0.0298(3) 0.2664(2) 0.0479(7) Uani 1 1 d .
C2 C 0.9997(3) 0.1187(3) 0.3313(3) 0.0575(8) Uani 1 1 d .
H2 H 0.9407 0.1755 0.3254 0.069 Uiso 1 1 calc R
C3 C 1.0861(3) 0.1222(3) 0.4050(3) 0.0616(9) Uani 1 1 d .
H3 H 1.0835 0.1815 0.4485 0.074 Uiso 1 1 calc R
C4 C 1.1764(3) 0.0395(3) 0.4157(3) 0.0599(9) Uani 1 1 d .
C5 C 1.1760(3) -0.0482(3) 0.3503(3) 0.0611(9) Uani 1 1 d .
H5 H 1.2351 -0.105 0.356 0.073 Uiso 1 1 calc R
C6 C 1.0907(3) -0.0538(3) 0.2771(3) 0.0556(8) Uani 1 1 d .
H6 H 1.0928 -0.1139 0.2346 0.067 Uiso 1 1 calc R
C7 C 1.2703(4) 0.0466(5) 0.4956(3) 0.0877(14) Uani 1 1 d .
H7A H 1.2395 0.0068 0.5505 0.131 Uiso 1 1 calc R
H7B H 1.2838 0.1241 0.5121 0.131 Uiso 1 1 calc R
H7C H 1.3472 0.0135 0.4751 0.131 Uiso 1 1 calc R
C8 C 0.8228(3) 0.0853(3) 0.1630(2) 0.0467(7) Uani 1 1 d .
C9 C 0.7449(3) 0.0432(2) 0.0773(2) 0.0450(6) Uani 1 1 d .
C10 C 0.6432(3) -0.0333(3) 0.1192(2) 0.0484(7) Uani 1 1 d .
C11 C 0.6424(4) -0.1496(3) 0.1114(3) 0.0652(9) Uani 1 1 d .
H11 H 0.7077 -0.1861 0.0807 0.078 Uiso 1 1 calc R
C12 C 0.5449(4) -0.2120(4) 0.1491(3) 0.0828(13) Uani 1 1 d .
H12 H 0.5449 -0.2899 0.1426 0.099 Uiso 1 1 calc R
C13 C 0.4490(4) -0.1602(4) 0.1955(3) 0.0772(13) Uani 1 1 d .
H13 H 0.384 -0.2026 0.2206 0.093 Uiso 1 1 calc R
C14 C 0.4493(3) -0.0457(4) 0.2049(3) 0.0739(12) Uani 1 1 d .
H14 H 0.3841 -0.0102 0.2365 0.089 Uiso 1 1 calc R
C15 C 0.5454(3) 0.0179(3) 0.1678(3) 0.0576(8) Uani 1 1 d .
H15 H 0.5447 0.0957 0.1754 0.069 Uiso 1 1 calc R
C16 C 0.8230(3) -0.0171(3) -0.0003(2) 0.0537(8) Uani 1 1 d .
C17 C 0.8003(3) 0.0374(3) -0.0948(2) 0.0635(9) Uani 1 1 d .
H17A H 0.7311 0.0023 -0.1277 0.076 Uiso 1 1 calc R
H17B H 0.8736 0.0332 -0.1351 0.076 Uiso 1 1 calc R
C18 C 0.7704(3) 0.1596(3) -0.0685(2) 0.0548(8) Uani 1 1 d .
C19 C 0.6888(3) 0.1422(3) 0.0206(2) 0.0518(7) Uani 1 1 d .
H19A H 0.6041 0.1251 0.0019 0.062 Uiso 1 1 calc R
H19B H 0.6882 0.2099 0.0595 0.062 Uiso 1 1 calc R
C20 C 0.7011(4) 0.2236(4) -0.1473(3) 0.0783(12) Uani 1 1 d .
H20A H 0.6844 0.299 -0.1262 0.117 Uiso 1 1 calc R
H20B H 0.6242 0.1861 -0.1611 0.117 Uiso 1 1 calc R
H20C H 0.7514 0.2259 -0.2041 0.117 Uiso 1 1 calc R
C21 C 0.8916(3) 0.2209(4) -0.0443(3) 0.0696(11) Uani 1 1 d .
H21A H 0.9422 0.2264 -0.1007 0.104 Uiso 1 1 calc R
H21B H 0.9356 0.1797 0.0041 0.104 Uiso 1 1 calc R
H21C H 0.8729 0.2951 -0.0211 0.104 Uiso 1 1 calc R
N1 N 0.9172(2) 0.0174(2) 0.1900(2) 0.0549(7) Uani 1 1 d .
H1 H 0.9271 -0.042 0.1557 0.066 Uiso 1 1 calc R
O1 O 0.7945(2) 0.1718(2) 0.20498(19) 0.0627(7) Uani 1 1 d .
O2 O 0.8949(2) -0.0943(2) 0.0153(2) 0.0713(7) Uani 1 1 d .

loop_
_atom_site_aniso_label
_atom_site_aniso_U_11
_atom_site_aniso_U_22
_atom_site_aniso_U_33
_atom_site_aniso_U_23
_atom_site_aniso_U_13
_atom_site_aniso_U_12
C1 0.0382(12) 0.0462(15) 0.0593(17) 0.0038(14) 0.0018(13) -0.0029(13)
C2 0.0505(16) 0.0492(17) 0.073(2) -0.0052(16) -0.0061(16) 0.0021(15)
C3 0.0584(18) 0.061(2) 0.065(2) -0.0042(17) -0.0051(16) -0.0065(17)
C4 0.0429(15) 0.073(2) 0.0634(19) 0.0174(18) 0.0017(14) -0.0087(16)
C5 0.0481(16) 0.066(2) 0.070(2) 0.0139(18) 0.0050(16) 0.0093(16)
C6 0.0467(15) 0.0536(18) 0.066(2) 0.0038(16) 0.0052(15) 0.0073(15)
C7 0.068(2) 0.111(4) 0.084(3) 0.018(3) -0.018(2) -0.010(3)
C8 0.0382(13) 0.0444(15) 0.0574(16) -0.0015(14) 0.0050(13) -0.0011(13)
C9 0.0380(12) 0.0452(14) 0.0517(15) -0.0015(13) 0.0079(12) -0.0007(13)
C10 0.0408(14) 0.0540(17) 0.0503(15) 0.0031(14) 0.0003(12) -0.0055(13)
C11 0.064(2) 0.0558(19) 0.076(2) 0.0004(18) 0.0056(19) -0.0082(17)
C12 0.088(3) 0.068(2) 0.093(3) 0.008(2) 0.000(3) -0.031(2)
C13 0.059(2) 0.100(3) 0.073(2) 0.023(2) 0.0019(19) -0.032(2)
C14 0.0477(18) 0.100(3) 0.074(2) 0.020(2) 0.0106(17) -0.012(2)
C15 0.0437(15) 0.066(2) 0.0634(19) 0.0075(17) 0.0083(15) -0.0028(16)
C16 0.0435(14) 0.0542(17) 0.0634(19) -0.0127(16) 0.0071(14) -0.0041(15)
C17 0.0599(19) 0.077(2) 0.0532(18) -0.0130(18) 0.0072(15) -0.0130(19)
C18 0.0558(17) 0.0628(19) 0.0459(16) 0.0015(15) -0.0009(14) -0.0166(16)
C19 0.0440(14) 0.0553(17) 0.0562(17) 0.0031(15) 0.0017(13) -0.0007(14)
C20 0.091(3) 0.089(3) 0.056(2) 0.013(2) -0.009(2) -0.013(3)
C21 0.064(2) 0.080(3) 0.064(2) 0.000(2) 0.0067(18) -0.029(2)
N1 0.0495(13) 0.0484(14) 0.0670(17) -0.0070(14) -0.0029(13) 0.0081(12)
O1 0.0617(14) 0.0547(13) 0.0716(14) -0.0167(12) -0.0088(12) 0.0149(11)
O2 0.0631(14) 0.0664(16) 0.0843(17) -0.0151(15) 0.0134(13) 0.0131(13)

loop_
_atom_type_symbol
_atom_type_description
_atom_type_scat_dispersion_real
_atom_type_scat_dispersion_imag
_atom_type_scat_source
C C 0.0033 0.0016 'International Tables Vol C Tables 4.2.6.8 and 6.1.1.4'
H H 0 0 'International Tables Vol C Tables 4.2.6.8 and 6.1.1.4'
N N 0.0061 0.0033 'International Tables Vol C Tables 4.2.6.8 and 6.1.1.4'
O O 0.0106 0.006 'International Tables Vol C Tables 4.2.6.8 and 6.1.1.4'

loop_
_geom_angle_atom_site_label_1
_geom_angle_atom_site_label_2
_geom_angle_atom_site_label_3
_geom_angle
C6 C1 C2 118.8(3)
C6 C1 N1 116.9(3)
C2 C1 N1 124.3(3)
C3 C2 C1 119.7(3)
C3 C2 H2 120.1
C1 C2 H2 120.1
C2 C3 C4 121.8(4)
C2 C3 H3 119.1
C4 C3 H3 119.1
C5 C4 C3 117.2(3)
C5 C4 C7 122.2(4)
C3 C4 C7 120.5(4)
C6 C5 C4 121.9(3)
C6 C5 H5 119
C4 C5 H5 119
C5 C6 C1 120.4(3)
C5 C6 H6 119.8
C1 C6 H6 119.8
C4 C7 H7A 109.5
C4 C7 H7B 109.5
H7A C7 H7B 109.5
C4 C7 H7C 109.5
H7A C7 H7C 109.5
H7B C7 H7C 109.5
O1 C8 N1 123.7(3)
O1 C8 C9 120.7(3)
N1 C8 C9 115.5(3)
C10 C9 C19 111.6(2)
C10 C9 C8 106.4(2)
C19 C9 C8 111.3(3)
C10 C9 C16 112.3(3)
C19 C9 C16 101.8(2)
C8 C9 C16 113.5(2)
C11 C10 C15 118.0(3)
C11 C10 C9 124.3(3)
C15 C10 C9 117.7(3)
C10 C11 C12 120.5(4)
C10 C11 H11 119.8
C12 C11 H11 119.8
C13 C12 C11 120.7(4)
C13 C12 H12 119.6
C11 C12 H12 119.6
C12 C13 C14 119.5(4)
C12 C13 H13 120.2
C14 C13 H13 120.2
C13 C14 C15 120.7(4)
C13 C14 H14 119.7
C15 C14 H14 119.7
C14 C15 C10 120.6(4)
C14 C15 H15 119.7
C10 C15 H15 119.7
O2 C16 C17 126.0(3)
O2 C16 C9 124.6(3)
C17 C16 C9 109.3(3)
C16 C17 C18 103.5(3)
C16 C17 H17A 111.1
C18 C17 H17A 111.1
C16 C17 H17B 111.1
C18 C17 H17B 111.1
H17A C17 H17B 109
C17 C18 C21 109.0(3)
C17 C18 C20 113.6(3)
C21 C18 C20 109.7(3)
C17 C18 C19 100.8(3)
C21 C18 C19 111.7(3)
C20 C18 C19 111.8(3)
C18 C19 C9 107.2(3)
C18 C19 H19A 110.3
C9 C19 H19A 110.3
C18 C19 H19B 110.3
C9 C19 H19B 110.3
H19A C19 H19B 108.5
C18 C20 H20A 109.5
C18 C20 H20B 109.5
H20A C20 H20B 109.5
C18 C20 H20C 109.5
H20A C20 H20C 109.5
H20B C20 H20C 109.5
C18 C21 H21A 109.5
C18 C21 H21B 109.5
H21A C21 H21B 109.5
C18 C21 H21C 109.5
H21A C21 H21C 109.5
H21B C21 H21C 109.5
C8 N1 C1 129.3(3)
C8 N1 H1 115.3
C1 N1 H1 115.3

loop_
_geom_bond_atom_site_label_1
_geom_bond_atom_site_label_2
_geom_bond_distance
C1 C6 1.388(4)
C1 C2 1.392(5)
C1 N1 1.410(4)
C2 C3 1.388(5)
C2 H2 0.93
C3 C4 1.389(5)
C3 H3 0.93
C4 C5 1.387(6)
C4 C7 1.508(5)
C5 C6 1.375(5)
C5 H5 0.93
C6 H6 0.93
C7 H7A 0.96
C7 H7B 0.96
C7 H7C 0.96
C8 O1 1.221(4)
C8 N1 1.350(4)
C8 C9 1.544(4)
C9 C10 1.538(4)
C9 C19 1.541(4)
C9 C16 1.547(4)
C10 C11 1.386(5)
C10 C15 1.393(5)
C11 C12 1.388(5)
C11 H11 0.93
C12 C13 1.365(6)
C12 H12 0.93
C13 C14 1.366(7)
C13 H13 0.93
C14 C15 1.382(5)
C14 H14 0.93
C15 H15 0.93
C16 O2 1.219(4)
C16 C17 1.491(5)
C17 C18 1.531(5)
C17 H17A 0.97
C17 H17B 0.97
C18 C21 1.532(5)
C18 C20 1.532(5)
C18 C19 1.537(4)
C19 H19A 0.97
C19 H19B 0.97
C20 H20A 0.96
C20 H20B 0.96
C20 H20C 0.96
C21 H21A 0.96
C21 H21B 0.96
C21 H21C 0.96
N1 H1 0.86

loop_
_cod_related_entry_id
_cod_related_entry_database
_cod_related_entry_code
1 ChemSpider 30652032
